data_2210502
loop_
_publ_author_name
'Wan, Rong'
'Wu, Feng'
'Han, Feng'
'Wang, Jin-Tang'

_publ_section_title
;
 <i>N</i>-[5-(4-Methoxyphenyl)-1,3,4-thiadiazol-2-yl]-3,5-dimethylbenzamide
;
_journal_coeditor_code BI2057
_journal_issue 10
_journal_name_full 'Acta Crystallographica Section E'
_journal_page_first o4412
_journal_page_last o4413
_journal_paper_doi 10.1107/S1600536806036336
_journal_volume 62
_journal_year 2006
_chemical_formula_iupac 'C18 H17 N3 O2 S'
_chemical_formula_moiety 'C18 H17 N3 O2 S'
_chemical_formula_sum 'C18 H17 N3 O2 S'
_chemical_formula_weight 339.41
_chemical_melting_point .483E-305
_chemical_name_systematic
;
N-[5-(4-methoxyphenyl)-1,3,4-thiadiazol-2-yl]-3,5-dimethylbenzamide
;
_space_group_IT_number 2
_symmetry_cell_setting triclinic
_symmetry_space_group_name_Hall '-P 1'
_symmetry_space_group_name_H-M 'P -1'
_atom_sites_solution_hydrogens geom
_atom_sites_solution_primary direct
_atom_sites_solution_secondary difmap
_audit_creation_method SHELXL-97
_cell_angle_alpha 74.44(3)
_cell_angle_beta 83.07(3)
_cell_angle_gamma 69.18(3)
_cell_formula_units_Z 2
_cell_length_a 7.7105(14)
_cell_length_b 8.3328(18)
_cell_length_c 14.454(2)
_cell_measurement_reflns_used 25
_cell_measurement_temperature 298(2)
_cell_measurement_theta_max 14
_cell_measurement_theta_min 9
_cell_volume 835.9(3)
_computing_cell_refinement 'CAD-4 Software'
_computing_data_collection 'CAD-4 Software (Enraf--Nonius, 1989)'
_computing_data_reduction 'XCAD4 (Harms & Wocadlo, 1995)'
_computing_molecular_graphics 'SHELXTL (Siemens, 1996)'
_computing_publication_material SHELXL97
_computing_structure_refinement 'SHELXL97 (Sheldrick, 1997)'
_computing_structure_solution 'SHELXS97 (Sheldrick, 1997)'
_diffrn_ambient_temperature 298(2)
_diffrn_measured_fraction_theta_full 0.979
_diffrn_measured_fraction_theta_max 0.979
_diffrn_measurement_device_type 'Enraf--Nonius CAD-4'
_diffrn_measurement_method \w/2\q
_diffrn_radiation_monochromator graphite
_diffrn_radiation_source 'fine-focus sealed tube'
_diffrn_radiation_type MoK\a
_diffrn_radiation_wavelength 0.71073
_diffrn_reflns_av_R_equivalents 0.0216
_diffrn_reflns_av_sigmaI/netI 0.0399
_diffrn_reflns_limit_h_max 9
_diffrn_reflns_limit_h_min 0
_diffrn_reflns_limit_k_max 10
_diffrn_reflns_limit_k_min -9
_diffrn_reflns_limit_l_max 17
_diffrn_reflns_limit_l_min -17
_diffrn_reflns_number 3460
_diffrn_reflns_theta_full 25.97
_diffrn_reflns_theta_max 25.97
_diffrn_reflns_theta_min 2.70
_diffrn_standards_decay_% 0
_diffrn_standards_interval_count 200
_diffrn_standards_number 3
_exptl_absorpt_coefficient_mu 0.209
_exptl_absorpt_correction_T_max 0.979
_exptl_absorpt_correction_T_min 0.940
_exptl_absorpt_correction_type psi-scan
_exptl_absorpt_process_details '(North <i>et al.</i>,  1968)'
_exptl_crystal_colour colourless
_exptl_crystal_density_diffrn 1.349
_exptl_crystal_density_method 'not measured'
_exptl_crystal_description block
_exptl_crystal_F_000 356
_exptl_crystal_size_max 0.30
_exptl_crystal_size_mid 0.10
_exptl_crystal_size_min 0.10
_refine_diff_density_max 0.238
_refine_diff_density_min -0.253
_refine_ls_extinction_method none
_refine_ls_goodness_of_fit_ref 0.997
_refine_ls_hydrogen_treatment constr
_refine_ls_matrix_type full
_refine_ls_number_parameters 217
_refine_ls_number_reflns 3215
_refine_ls_number_restraints 0
_refine_ls_restrained_S_all 0.997
_refine_ls_R_factor_all 0.0806
_refine_ls_R_factor_gt 0.0523
_refine_ls_shift/su_max 0.000
_refine_ls_shift/su_mean 0.000
_refine_ls_structure_factor_coef Fsqd
_refine_ls_weighting_details 'calc w=1/[\s^2^(Fo^2^)+(0.1P)^2^] where P=(Fo^2^+2Fc^2^)/3'
_refine_ls_weighting_scheme calc
_refine_ls_wR_factor_gt 0.1387
_refine_ls_wR_factor_ref 0.1617
_reflns_number_gt 2297
_reflns_number_total 3215
_reflns_threshold_expression I>2\s(I)
_cod_data_source_file bi2057.cif
_cod_data_source_block I
_cod_database_code 2210502
_cod_database_fobs_code 2210502

loop_
_symmetry_equiv_pos_as_xyz
'x, y, z'
'-x, -y, -z'

loop_
_atom_site_type_symbol
_atom_site_label
_atom_site_fract_x
_atom_site_fract_y
_atom_site_fract_z
_atom_site_U_iso_or_equiv
_atom_site_adp_type
_atom_site_calc_flag
_atom_site_refinement_flags
_atom_site_occupancy
S S 0.27895(9) 0.50241(8) 0.45162(5) 0.0522(2) Uani d . 1
O O1 -0.1231(3) 0.9452(2) 0.79130(14) 0.0623(5) Uani d . 1
O O2 0.4152(3) 0.4748(2) 0.28050(14) 0.0652(6) Uani d . 1
N N1 0.2642(3) 0.2783(3) 0.60946(17) 0.0622(6) Uani d . 1
N N2 0.3535(3) 0.1794(3) 0.54356(17) 0.0617(6) Uani d . 1
N N3 0.4531(3) 0.2098(3) 0.38198(16) 0.0513(5) Uani d . 1
H H3A 0.4956 0.0968 0.3900 0.0616 Uiso calc R 1
C C1 -0.1213(5) 1.1203(4) 0.7598(3) 0.0851(11) Uani d . 1
H H1B -0.1820 1.1845 0.8075 0.1277 Uiso calc R 1
H H1C -0.1854 1.1770 0.7005 0.1277 Uiso calc R 1
H H1D 0.0047 1.1184 0.75010 0.1277 Uiso calc R 1
C C2 -0.0422(4) 0.8341(3) 0.73251(19) 0.0491(6) Uani d . 1
C C3 -0.0482(4) 0.6638(3) 0.76570(2) 0.0558(7) Uani d . 1
H H3B -0.1088 0.6337 0.8239 0.0670 Uiso calc R 1
C C4 0.0339(4) 0.5398(3) 0.7139(2) 0.0541(7) Uani d . 1
H H4A 0.0293 0.4260 0.7375 0.0649 Uiso calc R 1
C C5 0.1245(4) 0.5816(3) 0.62590(18) 0.0473(6) Uani d . 1
C C6 0.1260(4) 0.7537(3) 0.59260(2) 0.0559(7) Uani d . 1
H H6A 0.1834 0.7850 0.5335 0.0671 Uiso calc R 1
C C7 0.0446(4) 0.8791(3) 0.64470(2) 0.0560(7) Uani d . 1
H H7A 0.0479 0.9934 0.6211 0.0672 Uiso calc R 1
C C8 0.2187(3) 0.4472(3) 0.57228(19) 0.0485(6) Uani d . 1
C C9 0.3696(3) 0.2787(3) 0.45877(19) 0.0484(6) Uani d . 1
C C10 0.4713(4) 0.3146(3) 0.2931(2) 0.0506(6) Uani d . 1
C C11 0.5593(3) 0.2270(3) 0.21463(19) 0.0494(6) Uani d . 1
C C12 0.5564(4) 0.0629(3) 0.21108(19) 0.0510(6) Uani d . 1
H H12A 0.5008 0.0004 0.2614 0.0612 Uiso calc R 1
C C13 0.6352(4) -0.0085(4) 0.1336(2) 0.0567(7) Uani d . 1
C C14 0.7207(4) 0.0858(4) 0.0605(2) 0.0621(7) Uani d . 1
H H14A 0.7763 0.0376 0.0087 0.0745 Uiso calc R 1
C C15 0.7259(4) 0.2499(4) 0.0620(2) 0.0617(7) Uani d . 1
C C16 0.6433(4) 0.3192(4) 0.1390(2) 0.0554(7) Uani d . 1
H H16A 0.6437 0.4299 0.1407 0.0665 Uiso calc R 1
C C17 0.8203(5) 0.3509(4) -0.0182(2) 0.0931(12) Uani d . 1
H H17A 0.8098 0.4607 -0.0045 0.1397 Uiso calc R 1
H H17B 0.7620 0.3746 -0.0777 0.1397 Uiso calc R 1
H H17C 0.9491 0.2816 -0.0230 0.1397 Uiso calc R 1
C C18 0.6253(5) -0.1833(4) 0.1278(3) 0.0767(9) Uani d . 1
H H18A 0.5629 -0.2302 0.1844 0.1151 Uiso calc R 1
H H18B 0.7487 -0.2650 0.1231 0.1151 Uiso calc R 1
H H18C 0.5580 -0.1658 0.0721 0.1151 Uiso calc R 1

loop_
_atom_site_aniso_label
_atom_site_aniso_U_11
_atom_site_aniso_U_22
_atom_site_aniso_U_33
_atom_site_aniso_U_12
_atom_site_aniso_U_13
_atom_site_aniso_U_23
S 0.0572(4) 0.0422(4) 0.0526(4) -0.0159(3) -0.0017(3) -0.0053(3)
O1 0.0691(13) 0.0500(11) 0.0666(12) -0.0194(9) 0.0057(10) -0.0168(9)
O2 0.0819(14) 0.0435(10) 0.0606(12) -0.0176(10) 0.0089(10) -0.0065(9)
N1 0.0701(16) 0.0465(13) 0.0553(14) -0.0102(11) 0.0079(12) -0.0058(11)
N2 0.0690(15) 0.0424(12) 0.0596(14) -0.0100(11) 0.0090(12) -0.0064(11)
N3 0.0517(13) 0.0417(11) 0.0544(13) -0.0128(10) 0.0014(10) -0.0071(10)
C1 0.115(3) 0.0499(17) 0.090(2) -0.0265(18) 0.010(2) -0.0233(17)
C2 0.0434(14) 0.0471(14) 0.0553(15) -0.0148(11) -0.0038(12) -0.0095(12)
C3 0.0574(16) 0.0530(16) 0.0554(16) -0.0239(13) 0.0073(13) -0.0073(13)
C4 0.0594(17) 0.0420(14) 0.0597(16) -0.0212(12) 0.0014(13) -0.0063(12)
C5 0.0442(14) 0.0440(14) 0.0517(15) -0.0147(11) -0.0045(11) -0.0069(11)
C6 0.0584(17) 0.0490(15) 0.0555(16) -0.0211(13) 0.0038(13) -0.0032(12)
C7 0.0644(18) 0.0412(14) 0.0585(17) -0.0193(13) -0.0005(14) -0.0042(12)
C8 0.0419(14) 0.0456(14) 0.0541(15) -0.0154(11) -0.0034(11) -0.0040(12)
C9 0.0411(13) 0.0428(14) 0.0554(16) -0.0116(11) -0.0016(12) -0.0056(12)
C10 0.0446(14) 0.0440(14) 0.0581(16) -0.0150(11) -0.0037(12) -0.0033(12)
C11 0.0451(14) 0.0454(14) 0.0521(15) -0.0122(11) -0.0052(11) -0.0054(12)
C12 0.0466(15) 0.0482(14) 0.0545(15) -0.0166(12) -0.0059(12) -0.0035(12)
C13 0.0531(16) 0.0548(16) 0.0605(17) -0.0156(13) -0.0119(13) -0.0105(13)
C14 0.0572(17) 0.0682(19) 0.0583(17) -0.0150(14) -0.0017(14) -0.0195(15)
C15 0.0568(17) 0.0698(19) 0.0550(17) -0.0240(15) 0.0030(13) -0.0077(14)
C16 0.0551(16) 0.0538(16) 0.0575(16) -0.0230(13) -0.0002(13) -0.0083(13)
C17 0.107(3) 0.098(3) 0.075(2) -0.051(2) 0.031(2) -0.016(2)
C18 0.086(2) 0.065(2) 0.083(2) -0.0258(17) -0.0080(18) -0.0229(17)

loop_
_atom_type_symbol
_atom_type_description
_atom_type_scat_dispersion_real
_atom_type_scat_dispersion_imag
_atom_type_scat_source
C C 0.0033 0.0016 'International Tables Vol C Tables 4.2.6.8 and 6.1.1.4'
H H 0.0000 0.0000 'International Tables Vol C Tables 4.2.6.8 and 6.1.1.4'
N N 0.0061 0.0033 'International Tables Vol C Tables 4.2.6.8 and 6.1.1.4'
O O 0.0106 0.0060 'International Tables Vol C Tables 4.2.6.8 and 6.1.1.4'
S S 0.1246 0.1234 'International Tables Vol C Tables 4.2.6.8 and 6.1.1.4'

loop_
_geom_angle_atom_site_label_1
_geom_angle_atom_site_label_2
_geom_angle_atom_site_label_3
_geom_angle
C9 S C8 86.85(12)
C2 O1 C1 117.7(2)
C8 N1 N2 112.5(2)
C9 N2 N1 112.2(2)
C10 N3 C9 122.4(2)
C10 N3 H3A 118.8
C9 N3 H3A 118.8
O1 C1 H1B 109.5
O1 C1 H1C 109.5
H1B C1 H1C 109.5
O1 C1 H1D 109.5
H1B C1 H1D 109.5
H1C C1 H1D 109.5
O1 C2 C7 124.8(2)
O1 C2 C3 115.9(2)
C7 C2 C3 119.3(2)
C4 C3 C2 120.7(3)
C4 C3 H3B 119.6
C2 C3 H3B 119.6
C3 C4 C5 120.9(2)
C3 C4 H4A 119.5
C5 C4 H4A 119.5
C6 C5 C4 117.7(2)
C6 C5 C8 121.3(2)
C4 C5 C8 120.9(2)
C7 C6 C5 121.7(3)
C7 C6 H6A 119.1
C5 C6 H6A 119.1
C6 C7 C2 119.6(2)
C6 C7 H7A 120.2
C2 C7 H7A 120.2
N1 C8 C5 123.9(2)
N1 C8 S 114.1(2)
C5 C8 S 121.99(19)
N2 C9 N3 122.5(2)
N2 C9 S 114.4(2)
N3 C9 S 123.09(19)
O2 C10 N3 120.0(3)
O2 C10 C11 122.0(2)
N3 C10 C11 118.0(2)
C12 C11 C16 119.1(3)
C12 C11 C10 123.8(2)
C16 C11 C10 117.1(2)
C13 C12 C11 120.8(3)
C13 C12 H12A 119.6
C11 C12 H12A 119.6
C12 C13 C14 118.4(3)
C12 C13 C18 120.9(3)
C14 C13 C18 120.7(3)
C13 C14 C15 122.1(3)
C13 C14 H14A 119.0
C15 C14 H14A 119.0
C16 C15 C14 118.2(3)
C16 C15 C17 120.3(3)
C14 C15 C17 121.5(3)
C15 C16 C11 121.3(3)
C15 C16 H16A 119.3
C11 C16 H16A 119.3
C15 C17 H17A 109.5
C15 C17 H17B 109.5
H17A C17 H17B 109.5
C15 C17 H17C 109.5
H17A C17 H17C 109.5
H17B C17 H17C 109.5
C13 C18 H18A 109.5
C13 C18 H18B 109.5
H18A C18 H18B 109.5
C13 C18 H18C 109.5
H18A C18 H18C 109.5
H18B C18 H18C 109.5

loop_
_geom_bond_atom_site_label_1
_geom_bond_atom_site_label_2
_geom_bond_distance
S C9 1.721(3)
S C8 1.731(3)
O1 C2 1.361(3)
O1 C1 1.411(3)
O2 C10 1.217(3)
N1 C8 1.297(3)
N1 N2 1.386(3)
N2 C9 1.301(3)
N3 C10 1.369(3)
N3 C9 1.372(3)
N3 H3A 0.860
C1 H1B 0.960
C1 H1C 0.960
C1 H1D 0.960
C2 C7 1.384(4)
C2 C3 1.386(4)
C3 C4 1.366(4)
C3 H3B 0.930
C4 C5 1.395(4)
C4 H4A 0.930
C5 C6 1.389(3)
C5 C8 1.461(4)
C6 C7 1.378(4)
C6 H6A 0.930
C7 H7A 0.930
C10 C11 1.478(4)
C11 C12 1.390(3)
C11 C16 1.392(4)
C12 C13 1.383(4)
C12 H12A 0.930
C13 C14 1.387(4)
C13 C18 1.510(4)
C14 C15 1.388(4)
C14 H14A 0.930
C15 C16 1.375(4)
C15 C17 1.514(4)
C16 H16A 0.930
C17 H17A 0.960
C17 H17B 0.960
C17 H17C 0.960
C18 H18A 0.960
C18 H18B 0.960
C18 H18C 0.960

loop_
_geom_hbond_atom_site_label_D
_geom_hbond_atom_site_label_H
_geom_hbond_atom_site_label_A
_geom_hbond_site_symmetry_A
_geom_hbond_distance_DH
_geom_hbond_distance_HA
_geom_hbond_distance_DA
_geom_hbond_angle_DHA
_geom_hbond_publ_flag
N3 H3A N2 2_656 0.86 2.18 2.996(3) 158 yes

loop_
_geom_torsion_atom_site_label_1
_geom_torsion_atom_site_label_2
_geom_torsion_atom_site_label_3
_geom_torsion_atom_site_label_4
_geom_torsion
C8 N1 N2 C9 -0.8(4)
C1 O1 C2 C7 1.2(4)
C1 O1 C2 C3 -179.5(3)
O1 C2 C3 C4 -177.9(2)
C7 C2 C3 C4 1.5(4)
C2 C3 C4 C5 -0.5(4)
C3 C4 C5 C6 -0.8(4)
C3 C4 C5 C8 177.5(2)
C4 C5 C6 C7 1.3(4)
C8 C5 C6 C7 -177.0(2)
C5 C6 C7 C2 -0.4(4)
O1 C2 C7 C6 178.3(2)
C3 C2 C7 C6 -1.0(4)
N2 N1 C8 C5 -179.5(2)
N2 N1 C8 S 0.7(3)
C6 C5 C8 N1 161.3(3)
C4 C5 C8 N1 -17.0(4)
C6 C5 C8 S -18.9(3)
C4 C5 C8 S 162.8(2)
C9 S C8 N1 -0.3(2)
C9 S C8 C5 179.8(2)
N1 N2 C9 N3 -179.9(2)
N1 N2 C9 S 0.5(3)
C10 N3 C9 N2 -179.4(2)
C10 N3 C9 S 0.2(4)
C8 S C9 N2 -0.1(2)
C8 S C9 N3 -179.7(2)
C9 N3 C10 O2 1.3(4)
C9 N3 C10 C11 -178.5(2)
O2 C10 C11 C12 -152.5(3)
N3 C10 C11 C12 27.3(4)
O2 C10 C11 C16 25.2(4)
N3 C10 C11 C16 -155.0(2)
C16 C11 C12 C13 -0.2(4)
C10 C11 C12 C13 177.4(2)
C11 C12 C13 C14 1.4(4)
C11 C12 C13 C18 -177.5(2)
C12 C13 C14 C15 -1.3(4)
C18 C13 C14 C15 177.5(3)
C13 C14 C15 C16 0.1(5)
C13 C14 C15 C17 179.8(3)
C14 C15 C16 C11 1.1(4)
C17 C15 C16 C11 -178.6(3)
C12 C11 C16 C15 -1.1(4)
C10 C11 C16 C15 -178.8(2)

loop_
_cod_related_entry_id
_cod_related_entry_database
_cod_related_entry_code
1 ChemSpider 21127352
